data_4024500
loop_
_publ_author_name
'Jing Sun'
'Li-Li Zhang'
'Er-Yan Xia'
'Chao-Guo Yan'

_publ_contact_author_address
;
      College of Chemistry & Chemical Engineering
      Yangzhou University
      Yangzhou 225002, 
      P.R. China
;
_publ_contact_author_email cgyan@yzu.edu.cn
_publ_contact_author_fax +86-514-7975590-8401
_publ_contact_author_name 'Chao Guo Yan'
_publ_contact_author_phone +86-514-7975531
_publ_section_title
;
Synthesis of Dihydrothiophenes or Spirocyclic Compounds by Domino Reactions
of 1,3-Thiazolidinedione
;
_journal_name_full 'Journal of Organic Chemistry'
_journal_page_first 3398
_journal_page_last 3401
_journal_paper_doi 10.1021/jo900215a
_journal_volume 74
_journal_year 2009
_chemical_formula_moiety 'C18 H22 N4 O2 S'
_chemical_formula_sum 'C18 H22 N4 O2 S'
_chemical_formula_weight 358.47
_chemical_name_systematic
; 
 ? 
;
_space_group_IT_number 14
_symmetry_cell_setting monoclinic
_symmetry_space_group_name_Hall '-P 2yn'
_symmetry_space_group_name_H-M 'P 1 21/n 1'
_atom_sites_solution_hydrogens geom
_atom_sites_solution_primary direct
_atom_sites_solution_secondary difmap
_audit_creation_method SHELXL-97
_cell_angle_alpha 90.00
_cell_angle_beta 94.341(2)
_cell_angle_gamma 90.00
_cell_formula_units_Z 4
_cell_length_a 6.0718(7)
_cell_length_b 27.435(3)
_cell_length_c 11.4981(14)
_cell_measurement_reflns_used 6958
_cell_measurement_temperature 296(2)
_cell_measurement_theta_max 27.493
_cell_measurement_theta_min 2.315
_cell_volume 1909.9(4)
_computing_structure_refinement 'SHELXL-97 (Sheldrick, 1997)'
_computing_structure_solution 'SHELXS-97 (Sheldrick, 1990)'
_diffrn_ambient_temperature 296(2)
_diffrn_measured_fraction_theta_full 0.998
_diffrn_measured_fraction_theta_max 0.998
_diffrn_radiation_monochromator graphite
_diffrn_radiation_source 'fine-focus sealed tube'
_diffrn_radiation_type MoK\a
_diffrn_radiation_wavelength 0.71073
_diffrn_reflns_av_R_equivalents 0.0243
_diffrn_reflns_av_sigmaI/netI 0.0227
_diffrn_reflns_limit_h_max 7
_diffrn_reflns_limit_h_min -7
_diffrn_reflns_limit_k_max 33
_diffrn_reflns_limit_k_min -33
_diffrn_reflns_limit_l_max 14
_diffrn_reflns_limit_l_min -12
_diffrn_reflns_number 14550
_diffrn_reflns_theta_full 26.00
_diffrn_reflns_theta_max 26.00
_diffrn_reflns_theta_min 1.48
_exptl_absorpt_coefficient_mu 0.188
_exptl_absorpt_correction_T_max 0.713
_exptl_absorpt_correction_T_min 0.681
_exptl_absorpt_correction_type multi-scan
_exptl_crystal_colour colourless
_exptl_crystal_density_diffrn 1.247
_exptl_crystal_density_method 'not measured'
_exptl_crystal_description block
_exptl_crystal_F_000 760.0
_exptl_crystal_size_max 0.21
_exptl_crystal_size_mid 0.2
_exptl_crystal_size_min 0.18
_refine_diff_density_max 0.338
_refine_diff_density_min -0.215
_refine_diff_density_rms 0.041
_refine_ls_extinction_method none
_refine_ls_goodness_of_fit_ref 1.050
_refine_ls_hydrogen_treatment constr
_refine_ls_matrix_type full
_refine_ls_number_parameters 231
_refine_ls_number_reflns 3758
_refine_ls_number_restraints 0
_refine_ls_restrained_S_all 1.050
_refine_ls_R_factor_all 0.0433
_refine_ls_R_factor_gt 0.0363
_refine_ls_shift/su_max 0.000
_refine_ls_shift/su_mean 0.000
_refine_ls_structure_factor_coef Fsqd
_refine_ls_weighting_details 'calc w=1/[\s^2^(Fo^2^)+(0.0410P)^2^+0.8915P] where P=(Fo^2^+2Fc^2^)/3'
_refine_ls_weighting_scheme calc
_refine_ls_wR_factor_gt 0.0890
_refine_ls_wR_factor_ref 0.0918
_reflns_number_gt 3245
_reflns_number_total 3765
_reflns_threshold_expression >2sigma(I)
_cod_data_source_file jo900215a_si_001_07.cif
_cod_data_source_block 6b
_cod_depositor_comments
;
The following automatic conversions were performed:
'_symmetry_cell_setting' value 'Monoclinic' changed to 'monoclinic'
according to '/home/saulius/struct/CIF-dictionaries/cif_core.dic'
dictionary named 'cif_core.dic' version 2.4.1 from 2010-06-29.

Automatic conversion script
Id: cif_fix_enum 1527 2010-12-29 10:47:43Z saulius 
;
_cod_original_sg_symbol_H-M 'P 21/n'
_cod_database_code 4024500

loop_
_symmetry_equiv_pos_as_xyz
'x, y, z'
'-x+1/2, y+1/2, -z+1/2'
'-x, -y, -z'
'x-1/2, -y-1/2, z-1/2'

loop_
_atom_site_label
_atom_site_type_symbol
_atom_site_fract_x
_atom_site_fract_y
_atom_site_fract_z
_atom_site_U_iso_or_equiv
_atom_site_adp_type
_atom_site_occupancy
_atom_site_symmetry_multiplicity
_atom_site_calc_flag
_atom_site_refinement_flags
_atom_site_disorder_assembly
_atom_site_disorder_group
C1 C 0.8428(3) 0.07784(8) 0.7468(2) 0.0506(5) Uani 1 1 d . . .
H1A H 0.8397 0.0738 0.6637 0.076 Uiso 1 1 calc R . .
H1B H 0.9471 0.0554 0.7841 0.076 Uiso 1 1 calc R . .
H1C H 0.8858 0.1106 0.7670 0.076 Uiso 1 1 calc R . .
C2 C 0.6149(3) 0.06781(6) 0.78713(14) 0.0313(4) Uani 1 1 d . . .
H2A H 0.5674 0.0358 0.7599 0.038 Uiso 1 1 calc R . .
H2B H 0.6247 0.0672 0.8717 0.038 Uiso 1 1 calc R . .
C3 C 0.5550(5) 0.17984(9) 0.8534(2) 0.0724(8) Uani 1 1 d . . .
H3A H 0.6910 0.1652 0.8837 0.109 Uiso 1 1 calc R . .
H3B H 0.5056 0.2026 0.9093 0.109 Uiso 1 1 calc R . .
H3C H 0.5781 0.1967 0.7821 0.109 Uiso 1 1 calc R . .
C4 C 0.3832(3) 0.14094(7) 0.83005(14) 0.0348(4) Uani 1 1 d . . .
H4A H 0.3564 0.1251 0.9030 0.042 Uiso 1 1 calc R . .
H4B H 0.2461 0.1561 0.8001 0.042 Uiso 1 1 calc R . .
C5 C 0.3601(3) 0.10772(6) 0.63501(13) 0.0238(3) Uani 1 1 d . . .
C6 C 0.4009(2) 0.06930(5) 0.44012(13) 0.0207(3) Uani 1 1 d . . .
C7 C 0.2753(2) 0.10942(5) 0.37221(12) 0.0207(3) Uani 1 1 d . . .
H7 H 0.3089 0.1414 0.4071 0.025 Uiso 1 1 calc R . .
C8 C 0.3211(2) 0.10901(5) 0.24161(12) 0.0206(3) Uani 1 1 d . . .
H8 H 0.4727 0.0977 0.2350 0.025 Uiso 1 1 calc R . .
C9 C 0.1642(2) 0.07127(5) 0.18690(12) 0.0206(3) Uani 1 1 d . . .
C10 C 0.2012(2) 0.04876(6) 0.07959(13) 0.0240(3) Uani 1 1 d . . .
C11 C -0.0185(2) 0.06237(5) 0.24517(12) 0.0210(3) Uani 1 1 d . . .
C12 C 0.2968(2) 0.15950(5) 0.18647(12) 0.0213(3) Uani 1 1 d . . .
C13 C 0.1044(3) 0.17447(6) 0.12382(15) 0.0300(4) Uani 1 1 d . . .
H13 H -0.0155 0.1534 0.1148 0.036 Uiso 1 1 calc R . .
C14 C 0.0893(3) 0.22064(6) 0.07438(16) 0.0338(4) Uani 1 1 d . . .
H14 H -0.0414 0.2300 0.0330 0.041 Uiso 1 1 calc R . .
C15 C 0.2646(3) 0.25303(6) 0.08531(14) 0.0276(3) Uani 1 1 d . . .
C16 C 0.4568(3) 0.23816(6) 0.14881(14) 0.0293(4) Uani 1 1 d . . .
H16 H 0.5762 0.2594 0.1584 0.035 Uiso 1 1 calc R . .
C17 C 0.4729(3) 0.19202(6) 0.19811(14) 0.0269(3) Uani 1 1 d . . .
H17 H 0.6035 0.1827 0.2396 0.032 Uiso 1 1 calc R . .
C18 C 0.2506(3) 0.30243(6) 0.02731(18) 0.0395(4) Uani 1 1 d . . .
H18A H 0.3175 0.3009 -0.0456 0.059 Uiso 1 1 calc R . .
H18B H 0.3270 0.3260 0.0771 0.059 Uiso 1 1 calc R . .
H18C H 0.0985 0.3118 0.0136 0.059 Uiso 1 1 calc R . .
N1 N 0.4467(2) 0.10370(5) 0.74611(11) 0.0268(3) Uani 1 1 d . . .
N2 N 0.4266(2) 0.07072(5) 0.55930(11) 0.0240(3) Uani 1 1 d . . .
H2D H 0.4857 0.0463 0.5881 0.029 Uiso 1 1 d R . .
N3 N -0.1950(2) 0.03462(5) 0.21349(12) 0.0275(3) Uani 1 1 d . . .
H3E H -0.2917 0.0298 0.2621 0.030(5) Uiso 1 1 d R . .
H3D H -0.2015 0.0188 0.1467 0.034(5) Uiso 1 1 d R . .
N4 N 0.2350(3) 0.03048(6) -0.00721(12) 0.0380(4) Uani 1 1 d . . .
O1 O 0.23387(19) 0.14003(4) 0.59933(10) 0.0315(3) Uani 1 1 d . . .
O2 O 0.47928(18) 0.03468(4) 0.38924(9) 0.0253(2) Uani 1 1 d . . .
S1 S -0.01847(6) 0.094456(14) 0.37852(3) 0.02396(11) Uani 1 1 d . . .

loop_
_atom_site_aniso_label
_atom_site_aniso_U_11
_atom_site_aniso_U_22
_atom_site_aniso_U_33
_atom_site_aniso_U_23
_atom_site_aniso_U_13
_atom_site_aniso_U_12
C1 0.0310(10) 0.0531(12) 0.0664(15) 0.0103(11) -0.0048(9) 0.0038(9)
C2 0.0395(10) 0.0313(8) 0.0220(8) 0.0033(7) -0.0052(7) -0.0026(7)
C3 0.0856(19) 0.0645(15) 0.0711(17) -0.0439(13) 0.0320(14) -0.0283(14)
C4 0.0417(10) 0.0425(10) 0.0208(8) -0.0082(7) 0.0063(7) -0.0005(8)
C5 0.0241(8) 0.0271(8) 0.0208(8) -0.0022(6) 0.0048(6) -0.0026(6)
C6 0.0200(7) 0.0222(7) 0.0202(7) 0.0002(6) 0.0036(6) -0.0021(6)
C7 0.0225(8) 0.0208(7) 0.0186(7) -0.0022(6) 0.0005(6) -0.0002(6)
C8 0.0220(7) 0.0209(7) 0.0191(7) -0.0001(6) 0.0022(6) 0.0013(6)
C9 0.0251(8) 0.0205(7) 0.0164(7) -0.0012(6) 0.0023(6) 0.0007(6)
C10 0.0239(8) 0.0260(8) 0.0226(8) -0.0004(6) 0.0049(6) -0.0049(6)
C11 0.0251(8) 0.0190(7) 0.0187(7) -0.0024(6) 0.0016(6) 0.0030(6)
C12 0.0242(8) 0.0221(7) 0.0178(7) 0.0002(6) 0.0028(6) 0.0004(6)
C13 0.0240(8) 0.0281(8) 0.0370(9) 0.0050(7) -0.0038(7) -0.0034(6)
C14 0.0290(9) 0.0310(9) 0.0400(10) 0.0077(8) -0.0065(7) 0.0030(7)
C15 0.0328(9) 0.0241(8) 0.0261(8) 0.0021(6) 0.0036(7) 0.0014(6)
C16 0.0297(9) 0.0269(8) 0.0310(9) 0.0018(7) 0.0001(7) -0.0065(7)
C17 0.0247(8) 0.0296(8) 0.0256(8) 0.0028(6) -0.0041(6) -0.0017(6)
C18 0.0445(11) 0.0279(9) 0.0454(11) 0.0098(8) -0.0016(9) -0.0001(8)
N1 0.0298(7) 0.0312(7) 0.0196(7) -0.0032(5) 0.0020(5) -0.0015(6)
N2 0.0292(7) 0.0237(6) 0.0187(6) 0.0007(5) 0.0002(5) 0.0041(5)
N3 0.0260(7) 0.0341(7) 0.0234(7) -0.0102(6) 0.0077(5) -0.0050(6)
N4 0.0413(9) 0.0469(9) 0.0271(8) -0.0137(7) 0.0114(6) -0.0124(7)
O1 0.0328(7) 0.0362(6) 0.0254(6) -0.0039(5) 0.0016(5) 0.0098(5)
O2 0.0321(6) 0.0230(5) 0.0215(5) 0.0004(4) 0.0062(4) 0.0045(4)
S1 0.0227(2) 0.0295(2) 0.0200(2) -0.00756(15) 0.00354(14) 0.00131(15)

loop_
_atom_type_symbol
_atom_type_description
_atom_type_scat_dispersion_real
_atom_type_scat_dispersion_imag
_atom_type_scat_source
C C 0.0033 0.0016 'International Tables Vol C Tables 4.2.6.8 and 6.1.1.4'
H H 0.0000 0.0000 'International Tables Vol C Tables 4.2.6.8 and 6.1.1.4'
N N 0.0061 0.0033 'International Tables Vol C Tables 4.2.6.8 and 6.1.1.4'
O O 0.0106 0.0060 'International Tables Vol C Tables 4.2.6.8 and 6.1.1.4'
S S 0.1246 0.1234 'International Tables Vol C Tables 4.2.6.8 and 6.1.1.4'

loop_
_geom_angle_atom_site_label_1
_geom_angle_atom_site_label_2
_geom_angle_atom_site_label_3
_geom_angle
_geom_angle_site_symmetry_1
_geom_angle_site_symmetry_3
_geom_angle_publ_flag
C2 C1 H1A 109.5 . . ?
C2 C1 H1B 109.5 . . ?
H1A C1 H1B 109.5 . . ?
C2 C1 H1C 109.5 . . ?
H1A C1 H1C 109.5 . . ?
H1B C1 H1C 109.5 . . ?
N1 C2 C1 114.08(14) . . ?
N1 C2 H2A 108.7 . . ?
C1 C2 H2A 108.7 . . ?
N1 C2 H2B 108.7 . . ?
C1 C2 H2B 108.7 . . ?
H2A C2 H2B 107.6 . . ?
C4 C3 H3A 109.5 . . ?
C4 C3 H3B 109.5 . . ?
H3A C3 H3B 109.5 . . ?
C4 C3 H3C 109.5 . . ?
H3A C3 H3C 109.5 . . ?
H3B C3 H3C 109.5 . . ?
N1 C4 C3 113.35(16) . . ?
N1 C4 H4A 108.9 . . ?
C3 C4 H4A 108.9 . . ?
N1 C4 H4B 108.9 . . ?
C3 C4 H4B 108.9 . . ?
H4A C4 H4B 107.7 . . ?
O1 C5 N1 124.53(14) . . ?
O1 C5 N2 120.96(14) . . ?
N1 C5 N2 114.51(13) . . ?
O2 C6 N2 118.65(13) . . ?
O2 C6 C7 120.78(13) . . ?
N2 C6 C7 120.57(13) . . ?
C6 C7 C8 111.89(12) . . ?
C6 C7 S1 105.59(10) . . ?
C8 C7 S1 106.44(10) . . ?
C6 C7 H7 110.9 . . ?
C8 C7 H7 110.9 . . ?
S1 C7 H7 110.9 . . ?
C9 C8 C12 114.27(12) . . ?
C9 C8 C7 104.77(11) . . ?
C12 C8 C7 112.19(12) . . ?
C9 C8 H8 108.5 . . ?
C12 C8 H8 108.5 . . ?
C7 C8 H8 108.5 . . ?
C11 C9 C10 122.74(14) . . ?
C11 C9 C8 115.45(13) . . ?
C10 C9 C8 121.74(13) . . ?
N4 C10 C9 178.85(17) . . ?
N3 C11 C9 129.21(14) . . ?
N3 C11 S1 117.74(11) . . ?
C9 C11 S1 113.02(11) . . ?
C13 C12 C17 118.10(14) . . ?
C13 C12 C8 122.37(13) . . ?
C17 C12 C8 119.53(13) . . ?
C12 C13 C14 120.62(15) . . ?
C12 C13 H13 119.7 . . ?
C14 C13 H13 119.7 . . ?
C15 C14 C13 121.45(16) . . ?
C15 C14 H14 119.3 . . ?
C13 C14 H14 119.3 . . ?
C14 C15 C16 117.93(15) . . ?
C14 C15 C18 121.25(15) . . ?
C16 C15 C18 120.79(15) . . ?
C17 C16 C15 120.82(15) . . ?
C17 C16 H16 119.6 . . ?
C15 C16 H16 119.6 . . ?
C16 C17 C12 121.06(15) . . ?
C16 C17 H17 119.5 . . ?
C12 C17 H17 119.5 . . ?
C15 C18 H18A 109.5 . . ?
C15 C18 H18B 109.5 . . ?
H18A C18 H18B 109.5 . . ?
C15 C18 H18C 109.5 . . ?
H18A C18 H18C 109.5 . . ?
H18B C18 H18C 109.5 . . ?
C5 N1 C2 124.77(13) . . ?
C5 N1 C4 117.39(14) . . ?
C2 N1 C4 117.58(13) . . ?
C6 N2 C5 128.32(13) . . ?
C6 N2 H2D 113.3 . . ?
C5 N2 H2D 118.3 . . ?
C11 N3 H3E 119.1 . . ?
C11 N3 H3D 119.9 . . ?
H3E N3 H3D 120.5 . . ?
C11 S1 C7 90.77(7) . . ?

loop_
_geom_bond_atom_site_label_1
_geom_bond_atom_site_label_2
_geom_bond_distance
_geom_bond_site_symmetry_2
_geom_bond_publ_flag
C1 C2 1.518(3) . ?
C1 H1A 0.9600 . ?
C1 H1B 0.9600 . ?
C1 H1C 0.9600 . ?
C2 N1 1.470(2) . ?
C2 H2A 0.9700 . ?
C2 H2B 0.9700 . ?
C3 C4 1.502(3) . ?
C3 H3A 0.9600 . ?
C3 H3B 0.9600 . ?
C3 H3C 0.9600 . ?
C4 N1 1.477(2) . ?
C4 H4A 0.9700 . ?
C4 H4B 0.9700 . ?
C5 O1 1.2223(19) . ?
C5 N1 1.349(2) . ?
C5 N2 1.4157(19) . ?
C6 O2 1.2301(18) . ?
C6 N2 1.3681(19) . ?
C6 C7 1.521(2) . ?
C7 C8 1.548(2) . ?
C7 S1 1.8369(15) . ?
C7 H7 0.9800 . ?
C8 C9 1.511(2) . ?
C8 C12 1.526(2) . ?
C8 H8 0.9800 . ?
C9 C11 1.361(2) . ?
C9 C10 1.413(2) . ?
C10 N4 1.149(2) . ?
C11 N3 1.342(2) . ?
C11 S1 1.7680(15) . ?
C12 C13 1.387(2) . ?
C12 C17 1.391(2) . ?
C13 C14 1.389(2) . ?
C13 H13 0.9300 . ?
C14 C15 1.384(2) . ?
C14 H14 0.9300 . ?
C15 C16 1.390(2) . ?
C15 C18 1.510(2) . ?
C16 C17 1.387(2) . ?
C16 H16 0.9300 . ?
C17 H17 0.9300 . ?
C18 H18A 0.9600 . ?
C18 H18B 0.9600 . ?
C18 H18C 0.9600 . ?
N2 H2D 0.8171 . ?
N3 H3E 0.8514 . ?
N3 H3D 0.8806 . ?
